data_7013046
loop_
_publ_author_name
'Gudneppanavar Rajsekhar'
'Ajay K. Sah'
'Chebrolu P. Rao'
'Philippe Guionneau'
'Muktha Bharathy'
'T. N. GuruRow'

_publ_section_title
;
 Bis-(\m-saccharide-C-2-oxo) dinuclear Cu(II) complexes of
 4,6-O-butylidene/ethylidene-N-(\a-hydroxynaphthylidene/o-hydroxybenzylidene/5-bromo-o-hydroxybenzylidene)-\b-D-glucopyranosylamine:
 structural aspects and data correlations
;
_journal_issue 15
_journal_name_full 'Dalton Trans.'
_journal_page_first 3126
_journal_page_last 3135
_journal_paper_doi 10.1039/b303729k
_journal_year 2003
_chemical_compound_source 'see text'
_chemical_formula_moiety 'C44 H52 Cu2 N4 O12, 2(O)'
_chemical_formula_sum 'C44 H52 Cu2 N4 O14'
_chemical_formula_weight 988.00
_chemical_name_systematic
;
?
;
_space_group_IT_number 1
_symmetry_cell_setting triclinic
_symmetry_space_group_name_Hall 'P 1'
_symmetry_space_group_name_H-M 'P 1'
_atom_sites_solution_hydrogens geom
_atom_sites_solution_primary direct
_atom_sites_solution_secondary difmap
_audit_creation_date 'Jul 24 21:00:49 2002'
_audit_creation_method 'PLATON <TABLE ACC> option'
_audit_update_record
;
?
;
_cell_angle_alpha 96.248(5)
_cell_angle_beta 107.684(5)
_cell_angle_gamma 113.876(4)
_cell_formula_units_Z 1
_cell_length_a 9.740(3)
_cell_length_b 11.316(3)
_cell_length_c 12.034(4)
_cell_measurement_reflns_used 9107
_cell_measurement_temperature 293(2)
_cell_measurement_theta_max 27.8
_cell_measurement_theta_min 1.8
_cell_volume 1113.9(6)
_computing_cell_refinement SMART
_computing_data_collection 'SMART (Bruker, 1998)'
_computing_data_reduction 'SAINT (Bruker, 1998)'
_computing_molecular_graphics 'Ortep-3 for Windows (Farrugia, 1997) and CAMERON (Watkin et al., 1996)'
_computing_publication_material 'PLATON (Spek, 1990)'
_computing_structure_refinement 'SHELXL-97 (Sheldrick, 1997)'
_computing_structure_solution 'SHELXS-97 (Sheldrick, 1997)'
_diffrn_ambient_temperature 293(2)
_diffrn_measured_fraction_theta_full 0.910
_diffrn_measured_fraction_theta_max 0.910
_diffrn_measurement_device_type 'Bruker SMART CCD area detector'
_diffrn_measurement_method '\f and \w scans'
_diffrn_radiation_monochromator graphite
_diffrn_radiation_source 'fine-focus sealed tube'
_diffrn_radiation_type MoKa
_diffrn_radiation_wavelength 0.71073
_diffrn_reflns_av_R_equivalents 0.046
_diffrn_reflns_av_sigmaI/netI 0.038
_diffrn_reflns_limit_h_max 12
_diffrn_reflns_limit_h_min -12
_diffrn_reflns_limit_k_max 14
_diffrn_reflns_limit_k_min -14
_diffrn_reflns_limit_l_max 15
_diffrn_reflns_limit_l_min -15
_diffrn_reflns_number 9107
_diffrn_reflns_reduction_process
;
?
;
_diffrn_reflns_theta_full 27.77
_diffrn_reflns_theta_max 27.77
_diffrn_reflns_theta_min 1.84
_diffrn_standards_decay_% 0
_diffrn_standards_number 0
_exptl_absorpt_coefficient_mu 1.026
_exptl_absorpt_correction_type ' ?               '
_exptl_absorpt_process_details none
_exptl_crystal_colour black
_exptl_crystal_density_diffrn 1.473
_exptl_crystal_density_method 'Not Measured'
_exptl_crystal_description block
_exptl_crystal_F_000 514
_exptl_crystal_size_max 0.117
_exptl_crystal_size_mid 0.072
_exptl_crystal_size_min 0.040
_refine_diff_density_max 0.52
_refine_diff_density_min -0.304
_refine_diff_density_rms 0.056
_refine_ls_abs_structure_details 'Flack H.D. (1983), Acta Cryst. A39, 876-881'
_refine_ls_abs_structure_Flack 0.0077(9)
_refine_ls_extinction_method none
_refine_ls_goodness_of_fit_ref 0.96
_refine_ls_hydrogen_treatment mixed
_refine_ls_matrix_type full
_refine_ls_number_parameters 731
_refine_ls_number_reflns 9107
_refine_ls_number_restraints 3
_refine_ls_restrained_S_all 0.96
_refine_ls_R_factor_all 0.046
_refine_ls_R_factor_gt 0.038
_refine_ls_shift/su_max 0.07
_refine_ls_shift/su_mean 0.005
_refine_ls_structure_factor_coef Fsqd
_refine_ls_weighting_details 'calc w=1/[\s^2^(Fo^2^)+(0.1534P)^2^+0.0248P] where P=(Fo^2^+2Fc^2^)/3'
_refine_ls_weighting_scheme calc
_refine_ls_wR_factor_gt 0.086
_refine_ls_wR_factor_ref 0.09
_reflns_number_gt 9107
_reflns_number_total 12295
_reflns_threshold_expression I>2\s(I)
_cod_data_source_file b303729k.txt
_cod_data_source_block gr1_m
_cod_depositor_comments
;
The following automatic conversions were performed:
'_symmetry_cell_setting' value 'Triclinic' changed to 'triclinic'
according to '/home/saulius/struct/CIF-dictionaries/cif_core.dic'
dictionary named 'cif_core.dic' version 2.4.1 from 2010-06-29.

Automatic conversion script
Id: cif_fix_enum 1527 2010-12-29 10:47:43Z saulius 
;
_cod_original_cell_volume 1114.0(6)
_cod_database_code 7013046

loop_
_symmetry_equiv_pos_as_xyz
x,y,z

loop_
_atom_site_label
_atom_site_type_symbol
_atom_site_fract_x
_atom_site_fract_y
_atom_site_fract_z
_atom_site_U_iso_or_equiv
_atom_site_adp_type
_atom_site_occupancy
_atom_site_symmetry_multiplicity
_atom_site_calc_flag
_atom_site_refinement_flags
_atom_site_disorder_assembly
_atom_site_disorder_group
Cu1 Cu 0.68717(4) 1.02149(3) 0.41045(3) 0.04054(13) Uani 1 1 d . . .
Cu2 Cu 0.87046(4) 0.91491(3) 0.30462(3) 0.04433(14) Uani 1 1 d . . .
O2 O 0.6425(4) 0.8707(3) 0.2819(3) 0.0405(8) Uani 1 1 d . . .
O1 O 0.9098(4) 1.0596(3) 0.4320(3) 0.0468(9) Uani 1 1 d . . .
O12 O 0.8278(5) 0.7859(4) 0.1664(3) 0.0532(10) Uani 1 1 d . . .
O11 O 0.7354(4) 1.1487(4) 0.5544(3) 0.0501(9) Uani 1 1 d . . .
O6 O 0.2517(4) 0.6836(3) 0.2990(3) 0.0467(8) Uani 1 1 d . . .
O10 O 0.2041(4) 0.4269(3) 0.0572(3) 0.0453(8) Uani 1 1 d . . .
N1 N 1.0721(4) 1.0448(4) 0.2949(3) 0.0399(8) Uani 1 1 d . . .
N2 N 0.4697(5) 0.9057(4) 0.3990(3) 0.0434(9) Uani 1 1 d . . .
O7 O 1.3171(4) 1.5223(3) 0.6321(3) 0.0498(8) Uani 1 1 d . . .
C23 C 0.6336(6) 1.1441(5) 0.6080(4) 0.0412(12) Uani 1 1 d . . .
C11 C 0.9196(6) 0.7913(5) 0.1059(5) 0.0445(12) Uani 1 1 d . . .
C38 C 0.4419(6) 0.6421(5) 0.1652(4) 0.0372(10) Uani 1 1 d . . .
N4 N 0.6468(5) 1.1531(4) 0.2852(4) 0.0510(10) Uani 1 1 d . . .
C2 C 1.1006(6) 1.2945(5) 0.5435(5) 0.0443(12) Uani 1 1 d . . .
C16 C 1.0743(6) 0.9027(5) 0.1334(4) 0.0412(11) Uani 1 1 d . . .
N3 N 0.9128(5) 0.7866(4) 0.4295(4) 0.0471(10) Uani 1 1 d . . .
C28 C 0.4772(6) 1.0391(5) 0.5743(4) 0.0440(12) Uani 1 1 d . . .
C4 C 1.4862(8) 1.6076(6) 0.6712(6) 0.0680(16) Uani 1 1 d . . .
C29 C 0.4044(6) 0.9241(5) 0.4723(5) 0.0471(12) Uani 1 1 d . . .
C17 C 1.1394(6) 1.0258(5) 0.2232(4) 0.0413(10) Uani 1 1 d . . .
C8 C 1.5067(7) 1.4834(6) 0.5120(6) 0.0676(16) Uani 1 1 d . . .
C14 C 1.1088(7) 0.7903(6) -0.0324(5) 0.0558(14) Uani 1 1 d . . .
C26 C 0.4408(8) 1.1524(7) 0.7379(5) 0.0660(17) Uani 1 1 d . . .
C44 C 0.6137(10) 1.2522(7) 0.3112(7) 0.079(2) Uani 1 1 d . . .
C3 C 1.2799(5) 1.3892(4) 0.5780(4) 0.0419(10) Uani 1 1 d . . .
C43 C 0.5779(11) 1.3222(8) 0.2349(7) 0.094(2) Uani 1 1 d . . .
H43 H 0.5564 1.3914 0.2595 0.113 Uiso 1 1 calc R . .
C25 C 0.5931(8) 1.2558(7) 0.7680(5) 0.0540(15) Uani 1 1 d . . .
C13 C 0.9570(8) 0.6802(7) -0.0609(5) 0.0578(15) Uani 1 1 d . . .
C12 C 0.8649(7) 0.6802(5) 0.0067(5) 0.0486(13) Uani 1 1 d . . .
C24 C 0.6863(7) 1.2515(6) 0.7052(5) 0.0542(14) Uani 1 1 d . . .
H24 H 0.7894 1.3231 0.7282 0.065 Uiso 1 1 calc R . .
O8 O 1.5366(4) 1.6133(3) 0.5731(3) 0.0723(9) Uani 1 1 d . . .
C27 C 0.3830(7) 1.0451(6) 0.6418(5) 0.0545(14) Uani 1 1 d . . .
C37 C 0.2909(5) 0.5316(4) 0.1679(4) 0.0402(10) Uani 1 1 d . . .
C30 C 0.3872(4) 0.7927(3) 0.2932(3) 0.0410(8) Uani 1 1 d . . .
C31 C 0.1737(4) 0.5817(4) 0.1860(4) 0.0469(8) Uani 1 1 d . . .
C15 C 1.1629(7) 0.8964(6) 0.0605(5) 0.0501(13) Uani 1 1 d . . .
C22 C 0.8965(7) 0.7995(6) 0.5349(5) 0.0592(14) Uani 1 1 d . . .
C1 C 1.0700(4) 1.1600(4) 0.4760(3) 0.0366(8) Uani 1 1 d . . .
C21 C 0.9299(9) 0.7318(7) 0.6171(6) 0.0700(17) Uani 1 1 d . . .
C41 C 0.6129(9) 1.1977(8) 0.0954(6) 0.0739(19) Uani 1 1 d . . .
C20 C 0.9837(11) 0.6419(9) 0.5870(8) 0.091(3) Uani 1 1 d . . .
C42 C 0.5733(8) 1.2925(7) 0.1239(7) 0.077(2) Uani 1 1 d . . .
O3 O 1.2905(4) 1.2614(3) 0.4059(3) 0.0508(9) Uani 1 1 d . . .
C9 C 1.3284(5) 1.3927(4) 0.4697(4) 0.0490(9) Uani 1 1 d . . .
C10 C 1.1229(4) 1.1778(3) 0.3693(3) 0.0404(8) Uani 1 1 d . . .
C39 C 0.5155(4) 0.7534(4) 0.2808(3) 0.0359(8) Uani 1 1 d . . .
C40 C 0.6467(9) 1.1298(8) 0.1764(6) 0.0647(18) Uani 1 1 d . . .
C18 C 0.9665(7) 0.7003(6) 0.4029(5) 0.0590(13) Uani 1 1 d . . .
C19 C 1.0044(10) 0.6264(7) 0.4792(7) 0.086(2) Uani 1 1 d . . .
O9 O -0.0435(3) 0.3641(3) 0.0771(3) 0.0741(9) Uani 1 1 d . . .
C35 C 0.0965(7) 0.1531(6) -0.0739(5) 0.0753(15) Uani 1 1 d . . .
H35A H 0.1884 0.2242 -0.0816 0.090 Uiso 1 1 calc R . .
H35B H 0.1384 0.1223 -0.0054 0.090 Uiso 1 1 calc R . .
C32 C 0.0219(7) 0.4661(7) 0.1827(7) 0.0677(18) Uani 1 1 d . . .
C34 C -0.0121(7) 0.2098(6) -0.0487(6) 0.0708(16) Uani 1 1 d . . .
C33 C 0.0700(6) 0.3203(5) 0.0627(5) 0.0557(13) Uani 1 1 d . . .
C5 C 1.5184(9) 1.7472(6) 0.7273(7) 0.106(3) Uani 1 1 d . . .
H5A H 1.4491 1.7732 0.6699 0.127 Uiso 1 1 calc R . .
H5B H 1.6304 1.8099 0.7445 0.127 Uiso 1 1 calc R . .
C6 C 1.4871(10) 1.7558(7) 0.8432(7) 0.122(3) Uani 1 1 d . . .
H6A H 1.3705 1.7107 0.8219 0.147 Uiso 1 1 calc R . .
H6B H 1.5321 1.7062 0.8900 0.147 Uiso 1 1 calc R . .
C36 C 0.0100(9) 0.0380(6) -0.1874(5) 0.0853(18) Uani 1 1 d . . .
H36A H -0.0849 -0.0306 -0.1827 0.128 Uiso 1 1 calc R . .
H36B H 0.0817 0.0019 -0.1945 0.128 Uiso 1 1 calc R . .
H36C H -0.0214 0.0699 -0.2568 0.128 Uiso 1 1 calc R . .
C7 C 1.5461(16) 1.8772(11) 0.9136(10) 0.201(6) Uani 1 1 d . . .
H7A H 1.6610 1.9125 0.9567 0.302 Uiso 1 1 calc R . .
H7B H 1.4941 1.8726 0.9703 0.302 Uiso 1 1 calc R . .
H7C H 1.5261 1.9347 0.8649 0.302 Uiso 1 1 calc R . .
O4 O 1.0650(4) 1.2903(3) 0.6492(2) 0.0572(7) Uani 1 1 d . . .
O5 O 0.5439(4) 0.5875(3) 0.1517(3) 0.0550(7) Uani 1 1 d . . .
O13 O 1.1112(6) 1.5055(5) 0.8222(4) 0.0951(14) Uani 1 1 d . . .
O14 O 0.4254(9) 0.4295(7) -0.1074(6) 0.142(2) Uani 1 1 d . . .
H26 H 0.383(6) 1.152(5) 0.778(4) 0.057(15) Uiso 1 1 d . . .
H17 H 1.237(5) 1.104(4) 0.234(3) 0.041(11) Uiso 1 1 d . . .
H12 H 0.775(5) 0.617(4) -0.015(4) 0.053(12) Uiso 1 1 d . . .
H18' H 1.346(4) 1.360(3) 0.636(3) 0.033(8) Uiso 1 1 d . . .
H15 H 1.237(5) 0.964(4) 0.072(3) 0.027(10) Uiso 1 1 d . . .
H27 H 0.266(5) 0.974(4) 0.609(3) 0.037(10) Uiso 1 1 d . . .
H25 H 0.635(7) 1.318(6) 0.832(5) 0.070(19) Uiso 1 1 d . . .
H13 H 0.929(5) 0.612(5) -0.121(4) 0.038(13) Uiso 1 1 d . . .
H29 H 0.314(5) 0.864(4) 0.469(3) 0.033(11) Uiso 1 1 d . . .
H22 H 0.885(5) 0.885(4) 0.561(3) 0.048(12) Uiso 1 1 d . . .
H32A H 0.062(6) 0.455(5) 0.245(4) 0.046(15) Uiso 1 1 d . . .
H38 H 0.419(4) 0.663(4) 0.095(3) 0.044(10) Uiso 1 1 d . . .
H44 H 0.617(6) 1.263(5) 0.374(4) 0.052(15) Uiso 1 1 d . . .
H8A H 1.527(5) 1.506(4) 0.434(4) 0.050(11) Uiso 1 1 d . . .
H20 H 0.993(6) 0.605(5) 0.618(4) 0.037(14) Uiso 1 1 d . . .
H31 H 0.141(4) 0.611(3) 0.125(3) 0.044(10) Uiso 1 1 d . . .
H4 H 1.550(4) 1.574(3) 0.731(3) 0.043(10) Uiso 1 1 d . . .
H37 H 0.329(4) 0.487(3) 0.246(3) 0.041(9) Uiso 1 1 d . . .
H18 H 0.978(6) 0.693(5) 0.319(4) 0.077(16) Uiso 1 1 d . . .
H21 H 0.910(6) 0.741(5) 0.696(5) 0.085(17) Uiso 1 1 d . . .
H34A H -0.103(6) 0.157(5) -0.064(4) 0.062(13) Uiso 1 1 d . . .
H19 H 1.057(6) 0.579(5) 0.462(5) 0.097(16) Uiso 1 1 d . . .
H32B H -0.046(5) 0.502(4) 0.197(4) 0.067(13) Uiso 1 1 d . . .
H2 H 1.035(4) 1.331(3) 0.490(3) 0.030(8) Uiso 1 1 d . . .
H9 H 1.275(4) 1.432(3) 0.410(3) 0.047(10) Uiso 1 1 d . . .
H5C H 0.611(4) 0.640(4) 0.149(3) 0.033(11) Uiso 1 1 d . . .
H1 H 1.132(4) 1.136(3) 0.531(3) 0.023(7) Uiso 1 1 d . . .
H39 H 0.553(3) 0.718(3) 0.346(3) 0.025(7) Uiso 1 1 d . . .
H10 H 1.069(4) 1.221(3) 0.313(3) 0.042(9) Uiso 1 1 d . . .
H33 H 0.108(5) 0.297(4) 0.138(4) 0.053(11) Uiso 1 1 d . . .
H14 H 1.168(7) 0.792(6) -0.078(5) 0.067(17) Uiso 1 1 d . . .
H30 H 0.344(4) 0.822(3) 0.221(3) 0.031(8) Uiso 1 1 d . . .
H34B H -0.059(6) 0.227(4) -0.120(4) 0.065(14) Uiso 1 1 d . . .
H4A H 0.974(6) 1.245(5) 0.633(4) 0.072(15) Uiso 1 1 d . . .
H41 H 0.597(6) 1.156(5) 0.028(4) 0.057(14) Uiso 1 1 d . . .
H40 H 0.675(5) 1.094(4) 0.172(4) 0.015(11) Uiso 1 1 d . . .
H4' H 0.552(7) 1.332(6) 0.070(5) 0.09(2) Uiso 1 1 d . . .
H8B H 1.589(6) 1.467(5) 0.573(5) 0.078(17) Uiso 1 1 d . . .

loop_
_atom_site_aniso_label
_atom_site_aniso_U_11
_atom_site_aniso_U_22
_atom_site_aniso_U_33
_atom_site_aniso_U_23
_atom_site_aniso_U_13
_atom_site_aniso_U_12
Cu1 0.0405(3) 0.0371(3) 0.0456(3) 0.0050(2) 0.0225(2) 0.0166(2)
Cu2 0.0421(3) 0.0381(3) 0.0498(3) 0.0001(2) 0.0264(2) 0.0123(3)
O2 0.0354(17) 0.0340(18) 0.0509(19) 0.0027(15) 0.0222(15) 0.0131(15)
O1 0.0390(18) 0.0342(18) 0.058(2) -0.0017(16) 0.0256(16) 0.0066(15)
O12 0.048(2) 0.048(2) 0.056(2) -0.0048(18) 0.0292(18) 0.0128(19)
O11 0.045(2) 0.050(2) 0.049(2) -0.0005(17) 0.0259(17) 0.0133(19)
O6 0.0324(16) 0.0493(19) 0.0480(18) -0.0002(15) 0.0192(14) 0.0098(15)
O10 0.0449(16) 0.0393(15) 0.0425(15) 0.0027(12) 0.0157(12) 0.0139(13)
N1 0.0386(18) 0.0374(18) 0.0418(19) 0.0053(15) 0.0209(15) 0.0131(15)
N2 0.0420(19) 0.045(2) 0.046(2) 0.0062(16) 0.0216(16) 0.0207(17)
O7 0.0413(16) 0.0366(15) 0.0549(18) -0.0034(13) 0.0208(14) 0.0049(13)
C23 0.053(3) 0.052(3) 0.028(2) 0.008(2) 0.016(2) 0.034(3)
C11 0.045(3) 0.047(3) 0.049(3) 0.012(2) 0.026(2) 0.023(3)
C38 0.038(2) 0.035(2) 0.043(3) 0.010(2) 0.022(2) 0.018(2)
N4 0.063(3) 0.045(2) 0.056(3) 0.017(2) 0.029(2) 0.028(2)
C2 0.044(3) 0.043(3) 0.038(2) 0.004(2) 0.018(2) 0.013(2)
C16 0.048(3) 0.050(3) 0.037(2) 0.010(2) 0.021(2) 0.030(2)
N3 0.045(2) 0.049(3) 0.049(2) 0.0084(19) 0.0191(19) 0.023(2)
C28 0.040(3) 0.054(3) 0.044(3) 0.011(2) 0.020(2) 0.025(2)
C4 0.059(3) 0.054(3) 0.066(3) -0.006(3) 0.027(3) 0.006(3)
C29 0.041(3) 0.051(3) 0.051(3) 0.010(2) 0.022(2) 0.021(2)
C17 0.038(2) 0.046(2) 0.041(2) 0.0119(19) 0.0207(18) 0.016(2)
C8 0.055(3) 0.064(3) 0.061(3) -0.006(3) 0.033(3) 0.004(3)
C14 0.065(3) 0.073(4) 0.047(3) 0.014(3) 0.034(3) 0.040(3)
C26 0.074(4) 0.090(5) 0.061(3) 0.013(3) 0.042(3) 0.052(4)
C44 0.121(6) 0.068(4) 0.077(4) 0.025(3) 0.052(4) 0.060(4)
C3 0.040(2) 0.038(2) 0.039(2) 0.0043(17) 0.0131(17) 0.0130(17)
C43 0.149(7) 0.090(5) 0.099(5) 0.050(4) 0.064(5) 0.088(5)
C25 0.062(4) 0.066(4) 0.039(3) -0.001(3) 0.022(3) 0.037(3)
C13 0.071(4) 0.064(4) 0.040(3) 0.005(3) 0.021(3) 0.035(3)
C12 0.051(3) 0.043(3) 0.047(3) -0.004(2) 0.018(2) 0.022(3)
C24 0.052(3) 0.061(3) 0.051(3) 0.014(3) 0.022(3) 0.026(3)
O8 0.0660(19) 0.0487(17) 0.082(2) -0.0009(15) 0.0443(18) 0.0014(15)
C27 0.050(3) 0.067(4) 0.052(3) 0.008(3) 0.025(2) 0.031(3)
C37 0.0364(19) 0.037(2) 0.040(2) 0.0060(17) 0.0120(16) 0.0136(16)
C30 0.0387(19) 0.0402(19) 0.043(2) 0.0046(16) 0.0175(16) 0.0176(16)
C31 0.0388(19) 0.046(2) 0.049(2) 0.0080(18) 0.0159(16) 0.0144(17)
C15 0.047(3) 0.059(3) 0.054(3) 0.017(3) 0.030(2) 0.025(3)
C22 0.069(3) 0.063(4) 0.058(3) 0.010(3) 0.030(3) 0.041(3)
C1 0.0369(18) 0.0376(19) 0.037(2) 0.0095(16) 0.0176(16) 0.0161(16)
C21 0.081(4) 0.073(4) 0.056(4) 0.023(3) 0.027(3) 0.034(4)
C41 0.081(5) 0.088(5) 0.062(4) 0.030(4) 0.037(4) 0.039(4)
C20 0.113(6) 0.087(6) 0.093(6) 0.056(5) 0.042(5) 0.056(5)
C42 0.073(4) 0.073(4) 0.092(5) 0.048(4) 0.027(4) 0.039(4)
O3 0.0454(19) 0.0416(18) 0.059(2) 0.0008(16) 0.0291(16) 0.0108(16)
C9 0.047(2) 0.0402(19) 0.049(2) 0.0051(17) 0.0222(18) 0.0092(17)
C10 0.0380(18) 0.0372(18) 0.041(2) 0.0042(15) 0.0179(15) 0.0118(16)
C39 0.0347(18) 0.0341(18) 0.039(2) 0.0115(16) 0.0138(15) 0.0155(15)
C40 0.072(4) 0.070(4) 0.066(4) 0.024(3) 0.033(3) 0.040(4)
C18 0.072(3) 0.063(3) 0.064(3) 0.022(3) 0.038(3) 0.042(3)
C19 0.115(5) 0.082(5) 0.100(5) 0.033(4) 0.050(4) 0.072(4)
O9 0.0405(15) 0.0560(17) 0.094(2) -0.0165(16) 0.0240(16) 0.0038(13)
C35 0.080(3) 0.055(3) 0.072(3) 0.007(2) 0.016(3) 0.024(3)
C32 0.038(3) 0.058(3) 0.082(4) -0.005(3) 0.025(3) 0.004(3)
C34 0.047(3) 0.056(3) 0.077(4) -0.009(3) 0.016(3) 0.005(3)
C33 0.043(3) 0.040(3) 0.063(3) 0.007(2) 0.021(2) 0.002(2)
C5 0.085(4) 0.057(3) 0.132(6) -0.027(4) 0.066(4) -0.011(3)
C6 0.115(5) 0.079(4) 0.141(6) -0.029(5) 0.070(5) 0.015(4)
C36 0.113(5) 0.042(3) 0.088(4) -0.005(3) 0.033(4) 0.033(3)
C7 0.197(12) 0.146(9) 0.160(9) -0.032(8) 0.098(9) -0.017(8)
O4 0.0558(17) 0.0533(16) 0.0507(16) -0.0007(12) 0.0329(14) 0.0089(14)
O5 0.0470(15) 0.0343(14) 0.084(2) 0.0029(13) 0.0356(15) 0.0150(13)
O13 0.115(4) 0.085(3) 0.086(3) 0.003(3) 0.044(3) 0.047(3)
O14 0.174(6) 0.151(6) 0.132(5) 0.059(5) 0.071(4) 0.089(5)

loop_
_atom_type_symbol
_atom_type_description
_atom_type_scat_dispersion_real
_atom_type_scat_dispersion_imag
_atom_type_scat_source
O O 0.0106 0.0060 'International Tables Vol C Tables 4.2.6.8 and 6.1.1.4'
N N 0.0061 0.0033 'International Tables Vol C Tables 4.2.6.8 and 6.1.1.4'
Cu Cu 0.3201 1.2651 'International Tables Vol C Tables 4.2.6.8 and 6.1.1.4'
H H 0.0000 0.0000 'International Tables Vol C Tables 4.2.6.8 and 6.1.1.4'
C C 0.0033 0.0016 'International Tables Vol C Tables 4.2.6.8 and 6.1.1.4'

loop_
_geom_angle_atom_site_label_1
_geom_angle_atom_site_label_2
_geom_angle_atom_site_label_3
_geom_angle
_geom_angle_site_symmetry_1
_geom_angle_site_symmetry_3
_geom_angle_publ_flag
O11 Cu1 N2 93.61(16) . . ?
O11 Cu1 O1 98.49(15) . . ?
N2 Cu1 O1 152.71(14) . . ?
O11 Cu1 O2 169.91(16) . . ?
N2 Cu1 O2 83.74(15) . . ?
O1 Cu1 O2 80.08(13) . . ?
O11 Cu1 N4 94.26(16) . . ?
N2 Cu1 N4 103.31(16) . . ?
O1 Cu1 N4 100.09(15) . . ?
O2 Cu1 N4 95.83(15) . . ?
O11 Cu1 Cu2 137.10(11) . . ?
N2 Cu1 Cu2 121.59(11) . . ?
O1 Cu1 Cu2 39.27(10) . . ?
O2 Cu1 Cu2 40.81(10) . . ?
N4 Cu1 Cu2 99.80(11) . . ?
O12 Cu2 O1 172.96(19) . . ?
O12 Cu2 N1 92.06(15) . . ?
O1 Cu2 N1 85.11(16) . . ?
O12 Cu2 O2 98.77(15) . . ?
O1 Cu2 O2 80.18(14) . . ?
N1 Cu2 O2 145.44(14) . . ?
O12 Cu2 N3 92.35(16) . . ?
O1 Cu2 N3 94.69(15) . . ?
N1 Cu2 N3 112.88(15) . . ?
O2 Cu2 N3 99.43(14) . . ?
O12 Cu2 Cu1 138.73(11) . . ?
O1 Cu2 Cu1 39.67(11) . . ?
N1 Cu2 Cu1 118.12(11) . . ?
O2 Cu2 Cu1 40.51(10) . . ?
N3 Cu2 Cu1 99.86(10) . . ?
C39 O2 Cu1 109.6(3) . . ?
C39 O2 Cu2 130.9(3) . . ?
Cu1 O2 Cu2 98.67(15) . . ?
C1 O1 Cu2 111.4(3) . . ?
C1 O1 Cu1 144.3(3) . . ?
Cu2 O1 Cu1 101.05(15) . . ?
C11 O12 Cu2 128.5(3) . . ?
C23 O11 Cu1 126.1(3) . . ?
C30 O6 C31 108.0(3) . . ?
C33 O10 C37 111.2(4) . . ?
C17 N1 C10 122.8(4) . . ?
C17 N1 Cu2 127.3(3) . . ?
C10 N1 Cu2 109.2(2) . . ?
C29 N2 C30 123.4(4) . . ?
C29 N2 Cu1 126.2(4) . . ?
C30 N2 Cu1 110.4(3) . . ?
C4 O7 C3 109.9(4) . . ?
O11 C23 C24 117.6(5) . . ?
O11 C23 C28 124.9(4) . . ?
C24 C23 C28 117.5(5) . . ?
O12 C11 C12 118.9(5) . . ?
O12 C11 C16 123.7(5) . . ?
C12 C11 C16 117.3(5) . . ?
O5 C38 C37 108.2(4) . . ?
O5 C38 C39 114.5(3) . . ?
C37 C38 C39 107.0(4) . . ?
O5 C38 H38 98(2) . . ?
C37 C38 H38 110(2) . . ?
C39 C38 H38 118(2) . . ?
C40 N4 C44 113.9(5) . . ?
C40 N4 Cu1 121.2(4) . . ?
C44 N4 Cu1 124.8(4) . . ?
O4 C2 C1 113.1(4) . . ?
O4 C2 C3 109.6(4) . . ?
C1 C2 C3 106.4(4) . . ?
O4 C2 H2 108.5(19) . . ?
C1 C2 H2 110.9(18) . . ?
C3 C2 H2 108.1(18) . . ?
C15 C16 C11 118.3(5) . . ?
C15 C16 C17 117.6(5) . . ?
C11 C16 C17 123.9(5) . . ?
C22 N3 C18 117.0(5) . . ?
C22 N3 Cu2 122.2(3) . . ?
C18 N3 Cu2 120.6(3) . . ?
C23 C28 C27 119.1(5) . . ?
C23 C28 C29 123.4(5) . . ?
C27 C28 C29 117.5(5) . . ?
O8 C4 O7 111.2(5) . . ?
O8 C4 C5 107.9(5) . . ?
O7 C4 C5 107.6(5) . . ?
O8 C4 H4 109(2) . . ?
O7 C4 H4 110(2) . . ?
C5 C4 H4 111(2) . . ?
N2 C29 C28 125.6(5) . . ?
N2 C29 H29 122(3) . . ?
C28 C29 H29 112(3) . . ?
N1 C17 C16 124.0(5) . . ?
N1 C17 H17 113(2) . . ?
C16 C17 H17 123(2) . . ?
O8 C8 C9 107.2(4) . . ?
O8 C8 H8A 99(2) . . ?
C9 C8 H8A 105(2) . . ?
O8 C8 H8B 102(3) . . ?
C9 C8 H8B 122(3) . . ?
H8A C8 H8B 119(4) . . ?
C15 C14 C13 119.2(6) . . ?
C15 C14 H14 120(4) . . ?
C13 C14 H14 121(4) . . ?
C27 C26 C25 118.7(6) . . ?
C27 C26 H26 119(4) . . ?
C25 C26 H26 122(4) . . ?
N4 C44 C43 124.8(6) . . ?
N4 C44 H44 110(4) . . ?
C43 C44 H44 125(4) . . ?
O7 C3 C9 107.6(3) . . ?
O7 C3 C2 110.5(4) . . ?
C9 C3 C2 112.3(4) . . ?
O7 C3 H18 108.9(18) . . ?
C9 C3 H18 108.3(18) . . ?
C2 C3 H18 109.1(19) . . ?
C42 C43 C44 119.5(7) . . ?
C42 C43 H43 120.3 . . ?
C44 C43 H43 120.3 . . ?
C24 C25 C26 120.9(6) . . ?
C24 C25 H25 118(4) . . ?
C26 C25 H25 120(4) . . ?
C12 C13 C14 120.3(6) . . ?
C12 C13 H13 124(3) . . ?
C14 C13 H13 115(3) . . ?
C13 C12 C11 121.6(5) . . ?
C13 C12 H12 118(3) . . ?
C11 C12 H12 121(3) . . ?
C25 C24 C23 122.4(6) . . ?
C25 C24 H24 118.8 . . ?
C23 C24 H24 118.8 . . ?
C4 O8 C8 111.7(4) . . ?
C26 C27 C28 121.4(6) . . ?
C26 C27 H27 121(2) . . ?
C28 C27 H27 117(2) . . ?
O10 C37 C38 111.3(4) . . ?
O10 C37 C31 107.2(3) . . ?
C38 C37 C31 112.3(4) . . ?
O10 C37 H37 108.5(16) . . ?
C38 C37 H37 108.4(16) . . ?
C31 C37 H37 109.1(16) . . ?
O6 C30 N2 113.2(3) . . ?
O6 C30 C39 112.3(3) . . ?
N2 C30 C39 106.3(3) . . ?
O6 C30 H30 106.9(17) . . ?
N2 C30 H30 108.5(17) . . ?
C39 C30 H30 109.5(17) . . ?
O6 C31 C32 110.8(4) . . ?
O6 C31 C37 110.0(3) . . ?
C32 C31 C37 110.1(4) . . ?
O6 C31 H31 112(2) . . ?
C32 C31 H31 105(2) . . ?
C37 C31 H31 108(2) . . ?
C14 C15 C16 123.2(6) . . ?
C14 C15 H15 123(3) . . ?
C16 C15 H15 113(3) . . ?
N3 C22 C21 125.1(5) . . ?
N3 C22 H22 113(2) . . ?
C21 C22 H22 120(2) . . ?
O1 C1 C2 115.5(4) . . ?
O1 C1 C10 108.1(3) . . ?
C2 C1 C10 108.7(3) . . ?
O1 C1 H1 108.8(19) . . ?
C2 C1 H1 103.9(18) . . ?
C10 C1 H1 112.0(18) . . ?
C22 C21 C20 116.9(6) . . ?
C22 C21 H21 122(3) . . ?
C20 C21 H21 121(3) . . ?
C42 C41 C40 119.7(7) . . ?
C42 C41 H41 130(3) . . ?
C40 C41 H41 108(3) . . ?
C19 C20 C21 120.1(7) . . ?
C19 C20 H20 118(5) . . ?
C21 C20 H20 122(5) . . ?
C43 C42 C41 117.9(6) . . ?
C43 C42 H4 126(4) . . ?
C41 C42 H4 116(4) . . ?
C10 O3 C9 108.5(3) . . ?
O3 C9 C8 109.8(4) . . ?
O3 C9 C3 112.0(3) . . ?
C8 C9 C3 108.9(4) . . ?
O3 C9 H9 108(2) . . ?
C8 C9 H9 105(2) . . ?
C3 C9 H9 113(2) . . ?
O3 C10 N1 111.8(3) . . ?
O3 C10 C1 112.6(3) . . ?
N1 C10 C1 108.3(3) . . ?
O3 C10 H10 104.4(19) . . ?
N1 C10 H10 105.7(18) . . ?
C1 C10 H10 113.8(19) . . ?
O2 C39 C38 113.0(3) . . ?
O2 C39 C30 105.7(3) . . ?
C38 C39 C30 109.8(3) . . ?
O2 C39 H39 110.7(17) . . ?
C38 C39 H39 106.4(17) . . ?
C30 C39 H39 111.3(18) . . ?
N4 C40 C41 124.1(7) . . ?
N4 C40 H40 110(4) . . ?
C41 C40 H40 125(4) . . ?
N3 C18 C19 123.0(6) . . ?
N3 C18 H18 115(3) . . ?
C19 C18 H18 122(3) . . ?
C18 C19 C20 118.0(6) . . ?
C18 C19 H19 119(3) . . ?
C20 C19 H19 122(3) . . ?
C32 O9 C33 113.0(4) . . ?
C36 C35 C34 113.5(5) . . ?
C36 C35 H35A 108.9 . . ?
C34 C35 H35A 108.9 . . ?
C36 C35 H35B 108.9 . . ?
C34 C35 H35B 108.9 . . ?
H35A C35 H35B 107.7 . . ?
O9 C32 C31 109.6(5) . . ?
O9 C32 H32A 119(4) . . ?
C31 C32 H32A 97(4) . . ?
O9 C32 H32B 118(3) . . ?
C31 C32 H32B 107(3) . . ?
H32A C32 H32B 104(4) . . ?
C33 C34 C35 114.0(5) . . ?
C33 C34 H34A 118(3) . . ?
C35 C34 H34A 115(3) . . ?
C33 C34 H34B 117(3) . . ?
C35 C34 H34B 105(3) . . ?
H34A C34 H34B 82(4) . . ?
O10 C33 O9 110.2(4) . . ?
O10 C33 C34 110.7(5) . . ?
O9 C33 C34 108.8(4) . . ?
O10 C33 H33 107(2) . . ?
O9 C33 H33 104(2) . . ?
C34 C33 H33 116(2) . . ?
C4 C5 C6 112.1(6) . . ?
C4 C5 H5A 109.2 . . ?
C6 C5 H5A 109.2 . . ?
C4 C5 H5B 109.2 . . ?
C6 C5 H5B 109.2 . . ?
H5A C5 H5B 107.9 . . ?
C7 C6 C5 116.8(8) . . ?
C7 C6 H6A 108.1 . . ?
C5 C6 H6A 108.1 . . ?
C7 C6 H6B 108.1 . . ?
C5 C6 H6B 108.1 . . ?
H6A C6 H6B 107.3 . . ?
C35 C36 H36A 109.5 . . ?
C35 C36 H36B 109.5 . . ?
H36A C36 H36B 109.5 . . ?
C35 C36 H36C 109.5 . . ?
H36A C36 H36C 109.5 . . ?
H36B C36 H36C 109.5 . . ?
C6 C7 H7A 109.5 . . ?
C6 C7 H7B 109.5 . . ?
H7A C7 H7B 109.5 . . ?
C6 C7 H7C 109.5 . . ?
H7A C7 H7C 109.5 . . ?
H7B C7 H7C 109.5 . . ?
C2 O4 H4A 111(4) . . ?
C38 O5 H5C 106(3) . . ?

loop_
_geom_bond_atom_site_label_1
_geom_bond_atom_site_label_2
_geom_bond_distance
_geom_bond_site_symmetry_2
_geom_bond_publ_flag
Cu1 O11 1.925(4) . ?
Cu1 N2 1.939(4) . ?
Cu1 O1 1.957(4) . ?
Cu1 O2 1.977(3) . ?
Cu1 N4 2.291(4) . ?
Cu1 Cu2 3.0090(7) . ?
Cu2 O12 1.906(4) . ?
Cu2 O1 1.941(3) . ?
Cu2 N1 1.968(4) . ?
Cu2 O2 1.989(4) . ?
Cu2 N3 2.263(4) . ?
O2 C39 1.397(5) . ?
O1 C1 1.392(5) . ?
O12 C11 1.301(6) . ?
O11 C23 1.326(6) . ?
O6 C30 1.423(5) . ?
O6 C31 1.441(5) . ?
O10 C33 1.400(6) . ?
O10 C37 1.434(5) . ?
N1 C17 1.280(5) . ?
N1 C10 1.465(5) . ?
N2 C29 1.279(6) . ?
N2 C30 1.447(5) . ?
O7 C4 1.418(7) . ?
O7 C3 1.423(5) . ?
C23 C24 1.389(7) . ?
C23 C28 1.397(7) . ?
C11 C12 1.427(7) . ?
C11 C16 1.427(7) . ?
C38 O5 1.404(5) . ?
C38 C37 1.509(6) . ?
C38 C39 1.522(6) . ?
C38 H38 0.89(4) . ?
N4 C40 1.306(8) . ?
N4 C44 1.318(7) . ?
C2 O4 1.417(6) . ?
C2 C1 1.511(6) . ?
C2 C3 1.523(7) . ?
C2 H2 1.00(3) . ?
C16 C15 1.420(7) . ?
C16 C17 1.432(7) . ?
N3 C22 1.326(7) . ?
N3 C18 1.333(6) . ?
C28 C27 1.413(7) . ?
C28 C29 1.442(7) . ?
C4 O8 1.407(7) . ?
C4 C5 1.513(8) . ?
C4 H4 1.02(4) . ?
C29 H29 0.85(4) . ?
C17 H17 0.96(4) . ?
C8 O8 1.441(7) . ?
C8 C9 1.495(7) . ?
C8 H8A 1.05(4) . ?
C8 H8B 1.00(5) . ?
C14 C15 1.345(8) . ?
C14 C13 1.402(9) . ?
C14 H14 0.91(6) . ?
C26 C27 1.369(8) . ?
C26 C25 1.370(9) . ?
C26 H26 0.84(5) . ?
C44 C43 1.334(9) . ?
C44 H44 0.74(4) . ?
C3 C9 1.514(6) . ?
C3 H18 0.98(3) . ?
C43 C42 1.323(10) . ?
C43 H43 0.9300 . ?
C25 C24 1.357(7) . ?
C25 H25 0.84(6) . ?
C13 C12 1.382(7) . ?
C13 H13 0.88(5) . ?
C12 H12 0.81(4) . ?
C24 H24 0.9300 . ?
C27 H27 1.01(4) . ?
C37 C31 1.523(6) . ?
C37 H37 1.15(3) . ?
C30 C39 1.527(5) . ?
C30 H30 1.00(3) . ?
C31 C32 1.513(7) . ?
C31 H31 0.86(4) . ?
C15 H15 0.78(4) . ?
C22 C21 1.357(8) . ?
C22 H22 1.04(4) . ?
C1 C10 1.526(5) . ?
C1 H1 0.89(3) . ?
C21 C20 1.381(10) . ?
C21 H21 1.03(5) . ?
C41 C42 1.324(9) . ?
C41 C40 1.349(9) . ?
C41 H41 0.83(5) . ?
C20 C19 1.376(11) . ?
C20 H20 0.60(4) . ?
C42 H4 0.85(5) . ?
O3 C10 1.406(5) . ?
O3 C9 1.439(5) . ?
C9 H9 1.01(4) . ?
C10 H10 1.02(3) . ?
C39 H39 0.96(3) . ?
C40 H40 0.58(4) . ?
C18 C19 1.374(9) . ?
C18 H18 1.04(5) . ?
C19 H19 0.93(5) . ?
O9 C32 1.395(7) . ?
O9 C33 1.428(6) . ?
C35 C36 1.515(7) . ?
C35 C34 1.525(8) . ?
C35 H35A 0.9700 . ?
C35 H35B 0.9700 . ?
C32 H32A 0.79(4) . ?
C32 H32B 0.96(5) . ?
C34 C33 1.475(8) . ?
C34 H34A 0.79(5) . ?
C34 H34B 0.92(5) . ?
C33 H33 0.98(4) . ?
C5 C6 1.517(9) . ?
C5 H5A 0.9700 . ?
C5 H5B 0.9700 . ?
C6 C7 1.322(10) . ?
C6 H6A 0.9700 . ?
C6 H6B 0.9700 . ?
C36 H36A 0.9600 . ?
C36 H36B 0.9600 . ?
C36 H36C 0.9600 . ?
C7 H7A 0.9600 . ?
C7 H7B 0.9600 . ?
C7 H7C 0.9600 . ?
O4 H4A 0.77(5) . ?
O5 H5C 0.70(4) . ?
